data_4323366
loop_
_publ_author_name
'Dieter Sellmann'
'Michael W. Wemple'
'Wolfgang Donaubauer'
'Frank W. Heinemann'

_publ_contact_author
;                                                                               
        Dr. F. W. Heinemann                                                     
        Institut f\"ur Anorganische Chemie II                                   
        Universit\"at Erlangen-N\"urnberg                                       
        Egerlandstr. 1                                                          
        D-91058 Erlangen                                                        
        Bundesrepublik Deutschland                                              
;
_publ_contact_author_email HEINEMAN@ANORGANIK.CHEMIE.UNI-ERLANGEN.DE
_publ_contact_author_fax '049 9131 85-7367'
_publ_contact_author_phone '049 9131 85-7383'
_publ_section_title
;
 Synthesis, Structure, and Reactivity of Ruthenium and Osmium Nitrido
 Complexes with 1,2-Benzenedithiolate Ligands: N- versus S-Alkylation
;
_journal_name_full 'Inorganic Chemistry'
_journal_page_first 1397
_journal_page_last 1402
_journal_paper_doi 10.1021/ic961240b
_journal_volume 36
_journal_year 1997
_chemical_formula_sum 'C28 H44 N2 Os S4'
_chemical_formula_weight 727.09
_chemical_name_systematic
; 
 ? 
;
_space_group_IT_number 33
_symmetry_cell_setting orthorhombic
_symmetry_space_group_name_Hall 'P 2c -2n'
_symmetry_space_group_name_H-M 'P n a 21'
_atom_sites_solution_hydrogens difmap
_atom_sites_solution_primary direct
_atom_sites_solution_secondary difmap
_audit_creation_method SHELXL
_cell_angle_alpha 90.00
_cell_angle_beta 90.00
_cell_angle_gamma 90.00
_cell_formula_units_Z 8
_cell_length_a 37.042(4)
_cell_length_b 9.375(2)
_cell_length_c 17.671(2)
_cell_measurement_reflns_used 18
_cell_measurement_temperature 200(2)
_cell_measurement_theta_max 23.0
_cell_measurement_theta_min 10.5
_cell_volume 6136.6(16)
_computing_cell_refinement 'P3 (Siemens Analytical X-Ray Instr., 1989)'
_computing_data_collection 'P3 (Siemens Analytical X-Ray Instr., 1989)'
_computing_data_reduction 'XDISK (Siemens Analytical X-Ray Instr.,1989)'
_computing_molecular_graphics
;
  XP 5.03 (Siemens Analytical X-Ray Instr, 1994)
;
_computing_publication_material 'CIFTAB (Sheldrick, 1993)'
_computing_structure_refinement 'SHELXL-93 (Sheldrick, 1993)'
_computing_structure_solution 'SHELXS-86 (Sheldrick, 1990)'
_diffrn_ambient_temperature 200(2)
_diffrn_measurement_device 'Siemens P4'
_diffrn_measurement_method 'profile data from \w-scans'
_diffrn_radiation_monochromator graphite
_diffrn_radiation_source 'fine-focus sealed tube'
_diffrn_radiation_type MoK\a
_diffrn_radiation_wavelength 0.71073
_diffrn_reflns_av_R_equivalents 0.0249
_diffrn_reflns_av_sigmaI/netI 0.1171
_diffrn_reflns_limit_h_max 47
_diffrn_reflns_limit_h_min 0
_diffrn_reflns_limit_k_max 11
_diffrn_reflns_limit_k_min 0
_diffrn_reflns_limit_l_max 22
_diffrn_reflns_limit_l_min -4
_diffrn_reflns_number 8368
_diffrn_reflns_theta_max 27.06
_diffrn_reflns_theta_min 2.24
_diffrn_standards_decay_% 4.2
_diffrn_standards_interval_count 100
_diffrn_standards_number 3
_exptl_absorpt_coefficient_mu 4.448
_exptl_absorpt_correction_T_max 0.357
_exptl_absorpt_correction_T_min 0.097
_exptl_absorpt_correction_type refdelf
_exptl_crystal_colour yellow
_exptl_crystal_density_diffrn 1.574
_exptl_crystal_description column
_exptl_crystal_F_000 2928
_exptl_crystal_size_max 0.7
_exptl_crystal_size_mid 0.4
_exptl_crystal_size_min 0.3
_refine_diff_density_max 1.619
_refine_diff_density_min -2.059
_refine_diff_density_rms .141
_refine_ls_abs_structure_details 'Flack H D (1983), Acta Cryst. A39, 876-881'
_refine_ls_abs_structure_Flack -0.001(11)
_refine_ls_extinction_method none
_refine_ls_goodness_of_fit_all 0.776
_refine_ls_goodness_of_fit_obs 0.954
_refine_ls_hydrogen_treatment refxyz
_refine_ls_matrix_type full
_refine_ls_number_parameters 889
_refine_ls_number_reflns 6939
_refine_ls_number_restraints 2
_refine_ls_restrained_S_all 0.776
_refine_ls_restrained_S_obs 0.954
_refine_ls_R_factor_all 0.0733
_refine_ls_R_factor_obs 0.0386
_refine_ls_shift/esd_max -0.315
_refine_ls_shift/esd_mean 0.030
_refine_ls_structure_factor_coef Fsqd
_refine_ls_weighting_details 'w=1/[\s^2^(Fo^2^)+(0.0305P)^2^+0.0000P] where P=(Fo^2^+2Fc^2^)/3'
_refine_ls_weighting_scheme calc
_refine_ls_wR_factor_all 0.0803
_refine_ls_wR_factor_obs 0.0734
_reflns_number_observed 4221
_reflns_number_total 6945
_reflns_observed_criterion >2sigma(I)
_cod_data_source_file ic961240b_3.cif
_cod_data_source_block mw52
_cod_depositor_comments
;
The following automatic conversions were performed:

'_refine_ls_weighting_scheme' value 'calc
w=1/[\s^2^(Fo^2^)+(0.0305P)^2^+0.0000P] where P=(Fo^2^+2Fc^2^)/3' was
changed to 'calc'. New tag '_refine_ls_weighting_details' was
created. The value of the new tag was set to
'w=1/[\s^2^(Fo^2^)+(0.0305P)^2^+0.0000P] where P=(Fo^2^+2Fc^2^)/3'.

Automatic conversion script
Id: cif_fix_values 3143 2015-03-26 13:38:13Z robertas 
;
_cod_database_code 4323366

loop_
_symmetry_equiv_pos_as_xyz
'x, y, z'
'-x, -y, z+1/2'
'x+1/2, -y+1/2, z'
'-x+1/2, y+1/2, z+1/2'

loop_
_atom_site_aniso_label
_atom_site_aniso_U_11
_atom_site_aniso_U_22
_atom_site_aniso_U_33
_atom_site_aniso_U_23
_atom_site_aniso_U_13
_atom_site_aniso_U_12
Os1 0.0402(3) 0.0409(3) 0.0392(2) 0.0004(3) -0.0018(3) -0.0070(3)
Os2 0.0426(3) 0.0444(3) 0.0424(3) 0.0006(3) -0.0023(3) -0.0070(3)
S1 0.046(2) 0.042(2) 0.054(2) -0.001(2) -0.005(2) -0.008(2)
S2 0.044(2) 0.042(2) 0.062(3) 0.008(2) 0.003(2) -0.005(2)
S3 0.046(2) 0.053(2) 0.056(2) 0.001(2) 0.013(2) -0.007(2)
S4 0.044(2) 0.037(2) 0.053(2) 0.003(2) 0.004(2) -0.009(2)
S5 0.044(2) 0.049(2) 0.075(2) 0.001(3) 0.006(3) -0.006(2)
S6 0.060(3) 0.040(2) 0.054(2) 0.003(2) 0.000(2) -0.007(2)
S7 0.050(2) 0.042(2) 0.058(2) 0.001(2) 0.005(2) -0.008(2)
S8 0.051(2) 0.051(2) 0.069(3) 0.003(2) -0.003(2) -0.007(2)
N1 0.063(4) 0.019(4) 0.048(3) -0.007(3) -0.013(3) 0.001(4)
N2 0.063(4) 0.019(4) 0.048(3) -0.007(3) -0.013(3) 0.001(4)
N3 0.048(8) 0.053(9) 0.035(7) 0.005(5) -0.001(6) 0.000(6)
N4 0.038(7) 0.032(8) 0.046(8) 0.001(5) 0.003(6) 0.002(5)
C10 0.044(8) 0.052(9) 0.040(8) -0.002(6) 0.001(6) -0.010(7)
C11 0.054(10) 0.068(12) 0.048(9) -0.008(7) -0.014(8) 0.000(9)
C12 0.074(11) 0.036(9) 0.070(10) -0.002(10) -0.021(11) 0.002(7)
C13 0.058(11) 0.076(13) 0.067(12) -0.013(9) 0.003(9) 0.021(10)
C14 0.058(10) 0.055(11) 0.070(12) 0.010(8) 0.005(8) -0.001(8)
C15 0.039(7) 0.025(7) 0.048(7) -0.007(8) 0.007(8) -0.008(5)
C20 0.048(9) 0.036(8) 0.042(7) -0.001(6) -0.007(6) -0.017(7)
C21 0.039(10) 0.093(16) 0.047(9) 0.001(9) 0.000(7) -0.009(9)
C22 0.052(10) 0.062(13) 0.062(10) 0.003(8) -0.001(8) 0.014(9)
C23 0.066(12) 0.059(12) 0.055(11) -0.002(9) -0.014(9) 0.007(10)
C24 0.054(10) 0.050(11) 0.052(10) -0.005(7) -0.008(8) -0.006(7)
C25 0.054(9) 0.037(9) 0.042(7) -0.015(7) -0.006(7) -0.002(7)
C30 0.079(11) 0.027(8) 0.064(9) 0.000(9) -0.019(11) -0.006(7)
C31 0.045(10) 0.090(15) 0.054(10) -0.010(9) -0.004(8) 0.012(9)
C32 0.073(13) 0.114(17) 0.053(11) -0.016(10) -0.018(9) 0.026(13)
C33 0.087(13) 0.069(13) 0.061(10) 0.004(11) -0.025(11) 0.030(10)
C34 0.112(16) 0.023(9) 0.069(11) -0.009(8) -0.017(10) 0.011(10)
C35 0.049(9) 0.048(9) 0.031(7) 0.005(5) -0.007(6) -0.011(7)
C40 0.058(10) 0.047(10) 0.062(9) -0.017(8) -0.024(8) 0.019(8)
C41 0.070(13) 0.068(13) 0.059(11) -0.005(9) -0.018(10) -0.002(10)
C42 0.081(15) 0.063(14) 0.063(13) -0.016(9) -0.029(11) 0.013(11)
C43 0.053(11) 0.091(15) 0.060(10) -0.012(10) -0.021(9) 0.008(11)
C44 0.063(12) 0.085(16) 0.064(10) -0.026(10) -0.007(9) 0.010(10)
C45 0.043(9) 0.059(10) 0.045(8) 0.001(7) -0.005(7) -0.004(8)
C50 0.048(9) 0.049(10) 0.047(9) -0.010(7) -0.006(8) 0.006(8)
C51 0.064(10) 0.057(11) 0.036(8) 0.000(7) -0.003(7) 0.004(8)
C52 0.051(10) 0.083(14) 0.046(8) -0.009(8) -0.008(7) 0.002(9)
C53 0.073(13) 0.074(14) 0.091(14) -0.022(11) -0.018(10) 0.038(11)
C60 0.051(10) 0.073(12) 0.042(7) -0.012(8) -0.001(7) -0.001(9)
C61 0.049(10) 0.079(13) 0.059(10) -0.010(9) -0.004(8) -0.018(9)
C62 0.051(11) 0.092(15) 0.069(11) -0.021(10) -0.004(9) 0.003(10)
C63 0.056(12) 0.132(20) 0.065(12) 0.010(11) -0.012(10) -0.036(12)
C70 0.051(10) 0.059(11) 0.054(9) 0.016(7) -0.005(8) -0.010(9)
C71 0.071(12) 0.057(12) 0.056(11) 0.004(8) -0.005(8) -0.019(10)
C72 0.110(18) 0.098(18) 0.063(12) 0.016(11) 0.007(11) -0.042(14)
C73 0.077(13) 0.061(12) 0.088(12) -0.023(10) 0.025(10) -0.031(10)
C80 0.045(8) 0.039(9) 0.043(8) 0.002(6) -0.003(6) -0.002(7)
C81 0.055(11) 0.041(10) 0.062(9) 0.002(7) 0.011(8) 0.014(7)
C82 0.053(9) 0.053(9) 0.077(11) 0.010(11) -0.002(10) 0.007(7)
C83 0.078(15) 0.077(15) 0.056(13) 0.001(10) -0.025(11) -0.008(13)
C90 0.054(10) 0.032(9) 0.040(8) -0.003(6) -0.008(7) -0.012(7)
C91 0.063(10) 0.031(9) 0.041(9) -0.006(6) 0.007(7) -0.005(7)
C92 0.055(11) 0.048(10) 0.059(9) -0.011(7) 0.000(8) -0.006(8)
C93 0.089(14) 0.062(12) 0.068(11) -0.019(9) 0.010(10) -0.038(11)
C100 0.042(9) 0.047(10) 0.051(8) -0.010(7) 0.004(7) 0.007(7)
C101 0.049(9) 0.043(9) 0.050(8) -0.005(7) 0.003(7) 0.016(7)
C102 0.044(10) 0.068(12) 0.047(8) -0.001(8) -0.003(7) 0.002(8)
C103 0.067(12) 0.073(14) 0.064(13) -0.009(10) 0.006(10) 0.019(10)
C110 0.054(10) 0.039(9) 0.036(8) -0.004(6) 0.002(6) 0.010(7)
C111 0.063(11) 0.030(9) 0.046(7) -0.005(6) 0.002(7) -0.006(7)
C112 0.050(9) 0.064(11) 0.052(10) -0.012(9) 0.010(8) -0.014(8)
C113 0.067(15) 0.046(13) 0.101(18) 0.022(11) 0.016(12) 0.006(10)
C120 0.053(9) 0.033(9) 0.040(6) -0.005(6) 0.002(7) -0.003(8)
C121 0.048(8) 0.053(10) 0.046(7) -0.005(9) 0.006(8) 0.004(6)
C122 0.058(10) 0.047(10) 0.063(10) -0.001(8) -0.005(8) 0.006(8)
C123 0.045(9) 0.058(11) 0.081(12) -0.016(9) -0.003(8) 0.006(8)

loop_
_atom_site_label
_atom_site_type_symbol
_atom_site_fract_x
_atom_site_fract_y
_atom_site_fract_z
_atom_site_U_iso_or_equiv
_atom_site_thermal_displace_type
_atom_site_occupancy
_atom_site_calc_flag
_atom_site_refinement_flags
_atom_site_disorder_group
Os1 Os -0.268515(14) -0.19265(6) -0.41604(2) 0.04008(13) Uani 1 d . .
Os2 Os -0.479497(14) -0.27391(5) -0.63612(3) 0.04313(14) Uani 1 d . .
S1 S -0.26085(10) -0.4253(4) -0.3713(2) 0.0473(9) Uani 1 d . .
S2 S -0.20583(10) -0.1843(4) -0.4227(3) 0.0496(10) Uani 1 d . .
S3 S -0.26428(10) 0.0486(4) -0.3908(2) 0.0519(10) Uani 1 d . .
S4 S -0.31764(10) -0.1912(4) -0.3342(2) 0.0448(9) Uani 1 d . .
S5 S -0.54200(9) -0.2836(4) -0.6314(4) 0.0557(9) Uani 1 d . .
S6 S -0.48789(11) -0.0428(4) -0.6822(2) 0.0513(10) Uani 1 d . .
S7 S -0.43042(11) -0.2739(4) -0.7173(2) 0.0503(9) Uani 1 d . .
S8 S -0.48270(10) -0.5161(4) -0.6607(2) 0.0569(11) Uani 1 d . .
N1 N -0.2842(3) -0.2030(10) -0.5027(6) 0.0435(15) Uani 1 d . .
N2 N -0.4646(3) -0.2612(9) -0.5477(6) 0.0435(15) Uani 1 d . .
N3 N -0.0099(4) -0.2698(13) 0.0673(7) 0.045(3) Uani 1 d . .
N4 N -0.2609(3) -0.6870(11) -0.6169(7) 0.039(3) Uani 1 d . .
C10 C -0.2167(3) -0.4647(16) -0.3976(7) 0.045(3) Uani 1 d . .
C11 C -0.2052(4) -0.6115(19) -0.3936(8) 0.056(5) Uani 1 d . .
H11 H -0.2212(42) -0.6424(193) -0.3882(95) 0.085 Uiso 1 d . .
C12 C -0.1702(4) -0.6473(16) -0.4087(12) 0.060(4) Uani 1 d . .
H12 H -0.1659(46) -0.7541(149) -0.4007(150) 0.090 Uiso 1 d . .
C13 C -0.1451(5) -0.5421(20) -0.4280(9) 0.067(5) Uani 1 d . .
H13 H -0.1220(45) -0.5880(181) -0.4379(100) 0.101 Uiso 1 d . .
C14 C -0.1559(4) -0.4044(18) -0.4320(9) 0.061(5) Uani 1 d . .
H14 H -0.1431(44) -0.3198(211) -0.4518(91) 0.092 Uiso 1 d . .
C15 C -0.1928(3) -0.3619(13) -0.4185(10) 0.037(3) Uani 1 d . .
C20 C -0.3300(4) -0.0149(14) -0.3271(7) 0.042(3) Uani 1 d . .
C21 C -0.3632(4) 0.0260(22) -0.2936(9) 0.060(5) Uani 1 d . .
H21 H -0.3765(47) -0.0342(203) -0.2789(105) 0.090 Uiso 1 d . .
C22 C -0.3734(5) 0.1707(19) -0.2912(10) 0.059(4) Uani 1 d . .
H22 H -0.3985(44) 0.2003(177) -0.2701(89) 0.088 Uiso 1 d . .
C23 C -0.3507(5) 0.2741(19) -0.3181(11) 0.060(5) Uani 1 d . .
H23 H -0.3578(50) 0.3552(201) -0.3218(102) 0.090 Uiso 1 d . .
C24 C -0.3168(5) 0.2356(16) -0.3503(10) 0.052(4) Uani 1 d . .
H24 H -0.2978(41) 0.3060(173) -0.3693(87) 0.078 Uiso 1 d . .
C25 C -0.3077(4) 0.0912(15) -0.3528(8) 0.045(4) Uani 1 d . .
C30 C -0.5557(4) -0.1058(13) -0.6334(11) 0.057(4) Uani 1 d . .
C31 C -0.5919(4) -0.0683(21) -0.6126(9) 0.063(5) Uani 1 d . .
H31 H -0.6063(49) -0.1282(204) -0.5953(103) 0.095 Uiso 1 d . .
C32 C -0.6027(5) 0.0735(24) -0.6152(9) 0.080(6) Uani 1 d . .
H32 H -0.6287(48) 0.1008(200) -0.6021(109) 0.119 Uiso 1 d . .
C33 C -0.5792(6) 0.1742(19) -0.6407(11) 0.072(5) Uani 1 d . .
H33 H -0.5891(48) 0.2540(182) -0.6325(191) 0.109 Uiso 1 d . .
C34 C -0.5436(6) 0.1441(15) -0.6624(10) 0.068(6) Uani 1 d . .
H34 H -0.5373(57) 0.2110(184) -0.6668(107) 0.102 Uiso 1 d . .
C35 C -0.5331(3) 0.0029(15) -0.6568(6) 0.043(4) Uani 1 d . .
C40 C -0.4395(4) -0.5589(16) -0.6977(9) 0.056(4) Uani 1 d . .
C41 C -0.4294(6) -0.7044(20) -0.7048(11) 0.066(5) Uani 1 d . .
H41 H -0.4437(53) -0.7784(185) -0.6844(109) 0.099 Uiso 1 d . .
C42 C -0.3968(6) -0.7359(21) -0.7356(12) 0.069(6) Uani 1 d . .
H42 H -0.3916(57) -0.8393(227) -0.7424(117) 0.103 Uiso 1 d . .
C43 C -0.3736(5) -0.6302(25) -0.7609(10) 0.068(5) Uani 1 d . .
H43 H -0.3513(49) -0.6459(214) -0.7725(106) 0.102 Uiso 1 d . .
C44 C -0.3834(5) -0.4895(22) -0.7558(10) 0.070(5) Uani 1 d D .
H44 H -0.3643(35) -0.4246(157) -0.7731(102) 0.106 Uiso 1 d D .
C45 C -0.4172(4) -0.4503(17) -0.7238(8) 0.049(4) Uani 1 d . .
C50 C -0.0273(5) -0.1868(17) 0.1322(9) 0.048(4) Uani 1 d . .
H50A H -0.0429(44) -0.2990(178) 0.1528(97) 0.072 Uiso 1 d . .
H50B H -0.0048(41) -0.2138(160) 0.1689(85) 0.072 Uiso 1 d . .
C51 C -0.0499(4) -0.0600(18) 0.1090(8) 0.052(4) Uani 1 d . .
H51A H -0.0317(37) 0.0187(149) 0.0692(81) 0.079 Uiso 1 d . .
H51B H -0.0689(38) -0.1037(153) 0.0735(99) 0.079 Uiso 1 d . .
C52 C -0.0608(5) 0.0274(21) 0.1791(8) 0.060(5) Uani 1 d . .
H52A H -0.0654(47) -0.0264(191) 0.2199(96) 0.090 Uiso 1 d . .
H52B H -0.0376(44) 0.0265(176) 0.2042(95) 0.090 Uiso 1 d . .
C53 C -0.0838(5) 0.1569(21) 0.1601(12) 0.079(6) Uani 1 d . .
H53A H -0.0916(52) 0.2652(203) 0.1920(110) 0.119 Uiso 1 d . .
H53B H -0.1035(53) 0.1353(213) 0.1341(120) 0.119 Uiso 1 d . .
H53C H -0.0737(46) 0.2017(176) 0.0839(104) 0.119 Uiso 1 d . .
C60 C -0.0379(4) -0.3155(19) 0.0092(8) 0.055(4) Uani 1 d . .
H60A H -0.0493(39) -0.1982(167) -0.0130(94) 0.083 Uiso 1 d . .
H60B H -0.0229(35) -0.3565(149) -0.0406(87) 0.083 Uiso 1 d . .
C61 C -0.0681(4) -0.4131(20) 0.0379(9) 0.062(5) Uani 1 d . .
H61A H -0.0584(41) -0.5208(168) 0.0610(86) 0.094 Uiso 1 d . .
H61B H -0.0828(38) -0.3502(163) 0.0810(120) 0.094 Uiso 1 d . .
C62 C -0.0944(5) -0.4447(22) -0.0261(10) 0.071(5) Uani 1 d . .
H62A H -0.1139(47) -0.3555(191) -0.0305(111) 0.106 Uiso 1 d . .
H62B H -0.0847(42) -0.4428(184) -0.0840(95) 0.106 Uiso 1 d . .
C63 C -0.1249(6) -0.5290(27) -0.0005(10) 0.084(7) Uani 1 d . .
H63A H -0.1467(53) -0.5777(207) -0.0303(112) 0.127 Uiso 1 d . .
H63B H -0.1434(51) -0.4435(208) 0.0257(108) 0.127 Uiso 1 d . .
H63C H -0.1164(48) -0.6176(217) 0.0418(107) 0.127 Uiso 1 d . .
C70 C 0.0166(4) -0.1767(17) 0.0255(10) 0.055(4) Uani 1 d . .
H70A H 0.0241(42) -0.2360(155) -0.0198(99) 0.083 Uiso 1 d . .
H70B H -0.0015(38) -0.0625(156) -0.0004(77) 0.083 Uiso 1 d . .
C71 C 0.0496(5) -0.1229(20) 0.0679(9) 0.061(5) Uani 1 d . .
H71A H 0.0411(50) -0.0781(183) 0.1073(103) 0.092 Uiso 1 d . .
H71B H 0.0663(43) -0.2217(165) 0.0932(96) 0.092 Uiso 1 d . .
C72 C 0.0715(7) -0.0373(25) 0.0157(11) 0.090(7) Uani 1 d . .
H72A H 0.0879(54) -0.0798(222) -0.0251(114) 0.136 Uiso 1 d . .
H72B H 0.0584(56) 0.0222(226) -0.0175(116) 0.136 Uiso 1 d . .
C73 C 0.1056(5) 0.0291(20) 0.0498(11) 0.075(5) Uani 1 d . .
H73A H 0.1187(45) 0.1072(182) 0.0071(88) 0.113 Uiso 1 d . .
H73B H 0.1139(45) -0.1068(193) 0.0322(98) 0.113 Uiso 1 d . .
H73C H 0.0871(43) 0.0744(170) 0.0890(113) 0.113 Uiso 1 d . .
C80 C 0.0089(4) -0.3966(15) 0.1041(8) 0.042(3) Uani 1 d . .
H80A H 0.0287(38) -0.3652(141) 0.1419(77) 0.063 Uiso 1 d . .
H80B H -0.0123(35) -0.4743(162) 0.1303(81) 0.063 Uiso 1 d . .
C81 C 0.0282(4) -0.4972(17) 0.0489(9) 0.052(4) Uani 1 d . .
H81A H 0.0110(36) -0.5831(151) 0.0101(77) 0.079 Uiso 1 d . .
H81B H 0.0467(39) -0.4503(163) 0.0204(85) 0.079 Uiso 1 d . .
C82 C 0.0466(4) -0.6170(17) 0.0932(12) 0.061(4) Uani 1 d . .
H82A H 0.0596(44) -0.7037(178) 0.0486(91) 0.091 Uiso 1 d . .
H82B H 0.0674(44) -0.5757(169) 0.1334(93) 0.091 Uiso 1 d . .
C83 C 0.0188(7) -0.7217(28) 0.1287(13) 0.070(6) Uani 1 d . .
H83A H 0.0341(49) -0.8083(188) 0.1701(95) 0.105 Uiso 1 d . .
H83B H 0.0134(71) -0.7561(253) 0.1084(153) 0.105 Uiso 1 d . .
H83C H -0.0020(51) -0.6933(206) 0.1706(96) 0.105 Uiso 1 d . .
C90 C -0.2807(5) -0.7720(17) -0.6775(8) 0.042(4) Uani 1 d . .
H90A H -0.2921(41) -0.6724(169) -0.7013(91) 0.063 Uiso 1 d . .
H90B H -0.2653(36) -0.8228(149) -0.7124(85) 0.063 Uiso 1 d . .
C91 C -0.3034(4) -0.8959(15) -0.6497(8) 0.045(4) Uani 1 d . .
H91A H -0.2901(37) -0.9472(150) -0.6178(84) 0.067 Uiso 1 d . .
H91B H -0.3252(36) -0.8498(134) -0.6225(96) 0.067 Uiso 1 d . .
C92 C -0.3124(4) -0.9930(17) -0.7157(9) 0.054(4) Uani 1 d . .
H92A H -0.3256(41) -0.9420(169) -0.7485(88) 0.081 Uiso 1 d . .
H92B H -0.2898(42) -1.0389(169) -0.7393(82) 0.081 Uiso 1 d . .
C93 C -0.3357(6) -1.1201(21) -0.6936(11) 0.073(5) Uani 1 d . .
H93A H -0.3370(55) -1.2131(209) -0.7215(116) 0.110 Uiso 1 d . .
H93B H -0.3587(50) -1.1058(206) -0.6738(106) 0.110 Uiso 1 d . .
H93C H -0.3201(50) -1.1929(198) -0.6665(99) 0.110 Uiso 1 d . .
C100 C -0.2868(4) -0.6467(18) -0.5522(8) 0.047(4) Uani 1 d . .
H00A H -0.2774(36) -0.5907(150) -0.5161(80) 0.070 Uiso 1 d . .
H00B H -0.2901(39) -0.7517(152) -0.5254(91) 0.070 Uiso 1 d . .
C101 C -0.3176(4) -0.5522(16) -0.5784(8) 0.047(4) Uani 1 d . .
H01A H -0.3337(34) -0.6055(137) -0.6212(92) 0.071 Uiso 1 d . .
H01B H -0.3112(36) -0.4621(145) -0.6007(79) 0.071 Uiso 1 d . .
C102 C -0.3435(4) -0.5218(19) -0.5139(8) 0.053(4) Uani 1 d . .
H02A H -0.3309(40) -0.4742(164) -0.4832(84) 0.080 Uiso 1 d . .
H02B H -0.3536(39) -0.6071(181) -0.4834(86) 0.080 Uiso 1 d . .
C103 C -0.3765(6) -0.4374(22) -0.5392(10) 0.068(5) Uani 1 d . .
H03A H -0.3697(44) -0.3340(187) -0.5669(93) 0.102 Uiso 1 d . .
H03B H -0.3865(45) -0.4685(199) -0.5819(97) 0.102 Uiso 1 d . .
H03C H -0.3949(48) -0.3951(197) -0.4963(103) 0.102 Uiso 1 d . .
C110 C -0.2443(4) -0.5575(18) -0.6549(8) 0.043(4) Uani 1 d . .
H10A H -0.2613(39) -0.5063(166) -0.6755(85) 0.065 Uiso 1 d . .
H10B H -0.2349(42) -0.5954(183) -0.6855(82) 0.065 Uiso 1 d . .
C111 C -0.2236(4) -0.4613(16) -0.6030(8) 0.046(4) Uani 1 d . .
H11A H -0.2085(42) -0.5138(167) -0.5780(85) 0.069 Uiso 1 d . .
H11B H -0.2332(39) -0.4217(159) -0.5695(79) 0.069 Uiso 1 d . .
C112 C -0.2072(4) -0.3338(20) -0.6457(10) 0.055(4) Uani 1 d . .
H12A H -0.1950(46) -0.3487(187) -0.6789(94) 0.083 Uiso 1 d . .
H12B H -0.1923(41) -0.2688(155) -0.6126(92) 0.083 Uiso 1 d . .
C113 C -0.2349(6) -0.2339(23) -0.6801(16) 0.071(7) Uani 1 d . .
H13A H -0.2566(54) -0.2684(214) -0.6770(124) 0.107 Uiso 1 d . .
H13B H -0.2566(48) -0.1849(175) -0.6377(107) 0.107 Uiso 1 d . .
H13C H -0.2267(53) -0.1640(215) -0.7023(119) 0.107 Uiso 1 d . .
C120 C -0.2320(4) -0.7792(15) -0.5794(8) 0.042(3) Uani 1 d . .
H20A H -0.2253(36) -0.6955(137) -0.5417(79) 0.063 Uiso 1 d . .
H20B H -0.2429(35) -0.8719(153) -0.5586(73) 0.063 Uiso 1 d . .
C121 C -0.2028(4) -0.8345(15) -0.6339(10) 0.049(3) Uani 1 d . .
H21A H -0.1993(42) -0.7708(170) -0.6755(80) 0.073 Uiso 1 d . .
H21B H -0.2149(41) -0.8998(168) -0.6684(80) 0.073 Uiso 1 d . .
C122 C -0.1735(4) -0.9193(17) -0.5929(9) 0.056(4) Uani 1 d . .
H22A H -0.1846(40) -0.9956(168) -0.5573(92) 0.084 Uiso 1 d . .
H22B H -0.1601(39) -0.8311(164) -0.5675(85) 0.084 Uiso 1 d . .
C123 C -0.1477(4) -0.9842(19) -0.6484(10) 0.062(5) Uani 1 d . .
H23A H -0.1568(46) -1.0581(183) -0.6689(90) 0.092 Uiso 1 d . .
H23B H -0.1372(40) -0.8730(178) -0.6749(83) 0.092 Uiso 1 d . .
H23C H -0.1270(39) -1.0213(161) -0.6227(102) 0.092 Uiso 1 d . .

loop_
_atom_type_symbol
_atom_type_description
_atom_type_scat_dispersion_real
_atom_type_scat_dispersion_imag
_atom_type_scat_source
C C .0033 .0016 'International Tables Vol C Tables 4.2.6.8 and 6.1.1.4'
H H .0000 .0000 'International Tables Vol C Tables 4.2.6.8 and 6.1.1.4'
N N .0061 .0033 'International Tables Vol C Tables 4.2.6.8 and 6.1.1.4'
S S .1246 .1234 'International Tables Vol C Tables 4.2.6.8 and 6.1.1.4'
Os Os -1.2165 7.6030 'International Tables Vol C Tables 4.2.6.8 and 6.1.1.4'

loop_
_geom_angle_atom_site_label_1
_geom_angle_atom_site_label_2
_geom_angle_atom_site_label_3
_geom_angle
_geom_angle_site_symmetry_1
_geom_angle_site_symmetry_3
_geom_angle_publ_flag
N1 Os1 S3 105.2(3) . . ?
N1 Os1 S4 107.7(4) . . ?
S3 Os1 S4 85.83(13) . . ?
N1 Os1 S2 107.9(4) . . ?
S3 Os1 S2 84.79(14) . . ?
S4 Os1 S2 144.3(2) . . ?
N1 Os1 S1 107.7(3) . . ?
S3 Os1 S1 147.13(13) . . ?
S4 Os1 S1 83.69(13) . . ?
S2 Os1 S1 85.82(13) . . ?
N2 Os2 S8 105.3(3) . . ?
N2 Os2 S7 108.8(4) . . ?
S8 Os2 S7 85.65(13) . . ?
N2 Os2 S5 107.4(5) . . ?
S8 Os2 S5 85.24(14) . . ?
S7 Os2 S5 143.7(2) . . ?
N2 Os2 S6 107.8(3) . . ?
S8 Os2 S6 146.89(14) . . ?
S7 Os2 S6 83.57(14) . . ?
S5 Os2 S6 85.19(14) . . ?
C10 S1 Os1 102.8(5) . . ?
C15 S2 Os1 104.1(4) . . ?
C25 S3 Os1 103.3(5) . . ?
C20 S4 Os1 105.1(5) . . ?
C30 S5 Os2 104.7(5) . . ?
C35 S6 Os2 105.0(5) . . ?
C45 S7 Os2 105.2(5) . . ?
C40 S8 Os2 104.2(5) . . ?
C70 N3 C80 111.3(12) . . ?
C70 N3 C60 106.1(12) . . ?
C80 N3 C60 112.4(12) . . ?
C70 N3 C50 110.4(13) . . ?
C80 N3 C50 105.6(11) . . ?
C60 N3 C50 111.2(12) . . ?
C110 N4 C90 107.6(11) . . ?
C110 N4 C120 111.0(11) . . ?
C90 N4 C120 110.3(11) . . ?
C110 N4 C100 112.6(10) . . ?
C90 N4 C100 110.7(11) . . ?
C120 N4 C100 104.7(11) . . ?
C15 C10 C11 119.7(12) . . ?
C15 C10 S1 122.4(11) . . ?
C11 C10 S1 117.9(10) . . ?
C12 C11 C10 120.4(14) . . ?
C11 C12 C13 120.4(15) . . ?
C14 C13 C12 119.3(15) . . ?
C13 C14 C15 122.3(16) . . ?
C10 C15 C14 117.9(13) . . ?
C10 C15 S2 120.5(10) . . ?
C14 C15 S2 121.5(10) . . ?
C25 C20 C21 117.8(14) . . ?
C25 C20 S4 120.8(11) . . ?
C21 C20 S4 121.4(12) . . ?
C22 C21 C20 120.2(15) . . ?
C23 C22 C21 120.6(17) . . ?
C22 C23 C24 120.0(17) . . ?
C25 C24 C23 118.2(16) . . ?
C20 C25 C24 123.1(14) . . ?
C20 C25 S3 120.3(11) . . ?
C24 C25 S3 116.5(12) . . ?
C35 C30 C31 117.6(13) . . ?
C35 C30 S5 122.2(12) . . ?
C31 C30 S5 120.1(12) . . ?
C32 C31 C30 119.7(17) . . ?
C33 C32 C31 119.3(18) . . ?
C32 C33 C34 123.6(16) . . ?
C35 C34 C33 116.0(17) . . ?
C34 C35 C30 123.8(15) . . ?
C34 C35 S6 118.4(13) . . ?
C30 C35 S6 117.8(11) . . ?
C45 C40 C41 121.3(16) . . ?
C45 C40 S8 119.4(11) . . ?
C41 C40 S8 119.1(14) . . ?
C42 C41 C40 118.5(19) . . ?
C41 C42 C43 121.7(19) . . ?
C44 C43 C42 120.2(19) . . ?
C43 C44 C45 120.5(19) . . ?
C40 C45 C44 117.7(15) . . ?
C40 C45 S7 120.8(11) . . ?
C44 C45 S7 121.5(13) . . ?
C51 C50 N3 115.5(13) . . ?
C50 C51 C52 110.1(12) . . ?
C53 C52 C51 113.2(14) . . ?
N3 C60 C61 116.3(12) . . ?
C62 C61 C60 109.7(14) . . ?
C63 C62 C61 111.9(16) . . ?
N3 C70 C71 118.4(13) . . ?
C72 C71 C70 108.4(14) . . ?
C71 C72 C73 115.4(16) . . ?
N3 C80 C81 114.9(11) . . ?
C82 C81 C80 109.5(13) . . ?
C81 C82 C83 112.1(15) . . ?
C91 C90 N4 116.1(12) . . ?
C90 C91 C92 109.5(12) . . ?
C93 C92 C91 113.4(13) . . ?
C101 C100 N4 112.6(12) . . ?
C102 C101 C100 110.8(12) . . ?
C101 C102 C103 112.5(13) . . ?
C111 C110 N4 114.7(12) . . ?
C110 C111 C112 111.7(12) . . ?
C113 C112 C111 114.1(14) . . ?
N4 C120 C121 114.4(12) . . ?
C122 C121 C120 112.2(14) . . ?
C123 C122 C121 110.8(13) . . ?

loop_
_geom_bond_atom_site_label_1
_geom_bond_atom_site_label_2
_geom_bond_distance
_geom_bond_site_symmetry_2
_geom_bond_publ_flag
Os1 N1 1.640(11) . ?
Os1 S3 2.311(4) . ?
Os1 S4 2.325(4) . ?
Os1 S2 2.326(4) . ?
Os1 S1 2.337(4) . ?
Os2 N2 1.661(11) . ?
Os2 S8 2.315(4) . ?
Os2 S7 2.316(4) . ?
Os2 S5 2.319(4) . ?
Os2 S6 2.336(4) . ?
S1 C10 1.738(13) . ?
S2 C15 1.735(13) . ?
S3 C25 1.788(15) . ?
S4 C20 1.720(14) . ?
S5 C30 1.744(13) . ?
S6 C35 1.787(13) . ?
S7 C45 1.73(2) . ?
S8 C40 1.78(2) . ?
N3 C70 1.51(2) . ?
N3 C80 1.52(2) . ?
N3 C60 1.52(2) . ?
N3 C50 1.53(2) . ?
N4 C110 1.52(2) . ?
N4 C90 1.52(2) . ?
N4 C120 1.53(2) . ?
N4 C100 1.54(2) . ?
C10 C15 1.36(2) . ?
C10 C11 1.44(2) . ?
C11 C12 1.37(2) . ?
C12 C13 1.40(2) . ?
C13 C14 1.35(2) . ?
C14 C15 1.44(2) . ?
C20 C25 1.37(2) . ?
C20 C21 1.42(2) . ?
C21 C22 1.41(2) . ?
C22 C23 1.37(2) . ?
C23 C24 1.42(2) . ?
C24 C25 1.40(2) . ?
C30 C35 1.38(2) . ?
C30 C31 1.43(2) . ?
C31 C32 1.39(2) . ?
C32 C33 1.36(3) . ?
C33 C34 1.40(3) . ?
C34 C35 1.38(2) . ?
C40 C45 1.39(2) . ?
C40 C41 1.42(2) . ?
C41 C42 1.36(3) . ?
C42 C43 1.38(3) . ?
C43 C44 1.37(3) . ?
C44 C45 1.42(2) . ?
C50 C51 1.51(2) . ?
C51 C52 1.54(2) . ?
C52 C53 1.52(2) . ?
C60 C61 1.53(2) . ?
C61 C62 1.52(2) . ?
C62 C63 1.45(3) . ?
C70 C71 1.52(2) . ?
C71 C72 1.47(2) . ?
C72 C73 1.53(3) . ?
C80 C81 1.53(2) . ?
C81 C82 1.53(2) . ?
C82 C83 1.56(3) . ?
C90 C91 1.52(2) . ?
C91 C92 1.52(2) . ?
C92 C93 1.52(2) . ?
C100 C101 1.52(2) . ?
C101 C102 1.52(2) . ?
C102 C103 1.52(2) . ?
C110 C111 1.50(2) . ?
C111 C112 1.54(2) . ?
C112 C113 1.52(3) . ?
C120 C121 1.54(2) . ?
C121 C122 1.53(2) . ?
C122 C123 1.50(2) . ?

loop_
_geom_torsion_atom_site_label_1
_geom_torsion_atom_site_label_2
_geom_torsion_atom_site_label_3
_geom_torsion_atom_site_label_4
_geom_torsion
_geom_torsion_site_symmetry_1
_geom_torsion_site_symmetry_2
_geom_torsion_site_symmetry_3
_geom_torsion_site_symmetry_4
_geom_torsion_publ_flag
N1 Os1 S1 C10 90.2(6) . . . . ?
S3 Os1 S1 C10 -91.0(5) . . . . ?
S4 Os1 S1 C10 -163.2(4) . . . . ?
S2 Os1 S1 C10 -17.3(5) . . . . ?
N1 Os1 S2 C15 -90.4(7) . . . . ?
S3 Os1 S2 C15 165.3(6) . . . . ?
S4 Os1 S2 C15 89.9(7) . . . . ?
S1 Os1 S2 C15 16.8(6) . . . . ?
N1 Os1 S3 C25 89.1(6) . . . . ?
S4 Os1 S3 C25 -18.1(5) . . . . ?
S2 Os1 S3 C25 -163.7(5) . . . . ?
S1 Os1 S3 C25 -89.7(5) . . . . ?
N1 Os1 S4 C20 -87.0(6) . . . . ?
S3 Os1 S4 C20 17.7(5) . . . . ?
S2 Os1 S4 C20 92.7(5) . . . . ?
S1 Os1 S4 C20 166.5(5) . . . . ?
N2 Os2 S5 C30 88.2(8) . . . . ?
S8 Os2 S5 C30 -167.2(7) . . . . ?
S7 Os2 S5 C30 -91.2(8) . . . . ?
S6 Os2 S5 C30 -19.0(7) . . . . ?
N2 Os2 S6 C35 -88.6(6) . . . . ?
S8 Os2 S6 C35 91.8(5) . . . . ?
S7 Os2 S6 C35 163.6(4) . . . . ?
S5 Os2 S6 C35 18.2(4) . . . . ?
N2 Os2 S7 C45 87.0(6) . . . . ?
S8 Os2 S7 C45 -17.7(5) . . . . ?
S5 Os2 S7 C45 -93.5(5) . . . . ?
S6 Os2 S7 C45 -166.3(5) . . . . ?
N2 Os2 S8 C40 -90.0(7) . . . . ?
S7 Os2 S8 C40 18.4(5) . . . . ?
S5 Os2 S8 C40 163.2(5) . . . . ?
S6 Os2 S8 C40 89.6(6) . . . . ?
Os1 S1 C10 C15 16.0(13) . . . . ?
Os1 S1 C10 C11 -166.7(9) . . . . ?
C15 C10 C11 C12 1.9(22) . . . . ?
S1 C10 C11 C12 -175.5(13) . . . . ?
C10 C11 C12 C13 0.0(26) . . . . ?
C11 C12 C13 C14 -0.3(28) . . . . ?
C12 C13 C14 C15 -1.2(27) . . . . ?
C11 C10 C15 C14 -3.3(22) . . . . ?
S1 C10 C15 C14 174.0(11) . . . . ?
C11 C10 C15 S2 -179.3(11) . . . . ?
S1 C10 C15 S2 -2.1(19) . . . . ?
C13 C14 C15 C10 3.0(25) . . . . ?
C13 C14 C15 S2 179.1(13) . . . . ?
Os1 S2 C15 C10 -13.2(15) . . . . ?
Os1 S2 C15 C14 170.8(13) . . . . ?
Os1 S4 C20 C25 -13.3(12) . . . . ?
Os1 S4 C20 C21 167.7(10) . . . . ?
C25 C20 C21 C22 3.5(21) . . . . ?
S4 C20 C21 C22 -177.5(12) . . . . ?
C20 C21 C22 C23 -2.9(24) . . . . ?
C21 C22 C23 C24 1.5(25) . . . . ?
C22 C23 C24 C25 -0.7(25) . . . . ?
C21 C20 C25 C24 -2.8(21) . . . . ?
S4 C20 C25 C24 178.2(12) . . . . ?
C21 C20 C25 S3 176.4(10) . . . . ?
S4 C20 C25 S3 -2.6(16) . . . . ?
C23 C24 C25 C20 1.4(24) . . . . ?
C23 C24 C25 S3 -177.9(12) . . . . ?
Os1 S3 C25 C20 17.0(12) . . . . ?
Os1 S3 C25 C24 -163.7(11) . . . . ?
Os2 S5 C30 C35 17.5(16) . . . . ?
Os2 S5 C30 C31 -164.5(13) . . . . ?
C35 C30 C31 C32 -1.2(24) . . . . ?
S5 C30 C31 C32 -179.2(13) . . . . ?
C30 C31 C32 C33 2.8(24) . . . . ?
C31 C32 C33 C34 -2.3(28) . . . . ?
C32 C33 C34 C35 0.2(27) . . . . ?
C33 C34 C35 C30 1.6(24) . . . . ?
C33 C34 C35 S6 -179.1(13) . . . . ?
C31 C30 C35 C34 -1.0(24) . . . . ?
S5 C30 C35 C34 177.0(12) . . . . ?
C31 C30 C35 S6 179.6(12) . . . . ?
S5 C30 C35 S6 -2.4(19) . . . . ?
Os2 S6 C35 C34 166.6(10) . . . . ?
Os2 S6 C35 C30 -14.0(12) . . . . ?
Os2 S8 C40 C45 -16.9(12) . . . . ?
Os2 S8 C40 C41 167.3(12) . . . . ?
C45 C40 C41 C42 2.0(25) . . . . ?
S8 C40 C41 C42 177.7(13) . . . . ?
C40 C41 C42 C43 -0.7(27) . . . . ?
C41 C42 C43 C44 -0.7(27) . . . . ?
C42 C43 C44 C45 0.8(26) . . . . ?
C41 C40 C45 C44 -1.9(22) . . . . ?
S8 C40 C45 C44 -177.5(12) . . . . ?
C41 C40 C45 S7 178.2(12) . . . . ?
S8 C40 C45 S7 2.5(17) . . . . ?
C43 C44 C45 C40 0.5(24) . . . . ?
C43 C44 C45 S7 -179.5(13) . . . . ?
Os2 S7 C45 C40 13.4(13) . . . . ?
Os2 S7 C45 C44 -166.5(12) . . . . ?
C70 N3 C50 C51 63.5(17) . . . . ?
C80 N3 C50 C51 -176.1(13) . . . . ?
C60 N3 C50 C51 -54.0(18) . . . . ?
N3 C50 C51 C52 -171.0(14) . . . . ?
C50 C51 C52 C53 -179.7(15) . . . . ?
C70 N3 C60 C61 179.5(15) . . . . ?
C80 N3 C60 C61 57.7(18) . . . . ?
C50 N3 C60 C61 -60.5(18) . . . . ?
N3 C60 C61 C62 178.2(14) . . . . ?
C60 C61 C62 C63 -176.0(18) . . . . ?
C80 N3 C70 C71 -53.2(19) . . . . ?
C60 N3 C70 C71 -175.7(15) . . . . ?
C50 N3 C70 C71 63.8(18) . . . . ?
N3 C70 C71 C72 179.2(17) . . . . ?
C70 C71 C72 C73 178.5(18) . . . . ?
C70 N3 C80 C81 -60.8(16) . . . . ?
C60 N3 C80 C81 58.1(16) . . . . ?
C50 N3 C80 C81 179.5(13) . . . . ?
N3 C80 C81 C82 178.6(12) . . . . ?
C80 C81 C82 C83 69.6(20) . . . . ?
C110 N4 C90 C91 -172.2(14) . . . . ?
C120 N4 C90 C91 66.5(17) . . . . ?
C100 N4 C90 C91 -48.9(18) . . . . ?
N4 C90 C91 C92 -164.1(13) . . . . ?
C90 C91 C92 C93 -179.2(16) . . . . ?
C110 N4 C100 C101 58.6(16) . . . . ?
C90 N4 C100 C101 -61.9(16) . . . . ?
C120 N4 C100 C101 179.3(12) . . . . ?
N4 C100 C101 C102 176.9(12) . . . . ?
C100 C101 C102 C103 -175.3(15) . . . . ?
C90 N4 C110 C111 -179.9(13) . . . . ?
C120 N4 C110 C111 -59.1(15) . . . . ?
C100 N4 C110 C111 57.9(17) . . . . ?
N4 C110 C111 C112 179.2(12) . . . . ?
C110 C111 C112 C113 64.0(21) . . . . ?
C110 N4 C120 C121 -58.9(16) . . . . ?
C90 N4 C120 C121 60.3(15) . . . . ?
C100 N4 C120 C121 179.4(12) . . . . ?
N4 C120 C121 C122 177.1(12) . . . . ?
C120 C121 C122 C123 174.2(13) . . . . ?
